data_4328600
loop_
_publ_author_name
'Wenchan Jiang'
'John D. Gorden'
'Christian R. Goldsmith'

_publ_section_title
;
 A Homogeneous Gallium(III) Compound Selectively Catalyzes the Epoxidation
 of Alkenes
;
_journal_name_full 'Inorganic Chemistry'
_journal_page_first 2725
_journal_page_last 2727
_journal_paper_doi 10.1021/ic300159a
_journal_volume 51
_journal_year 2012
_chemical_formula_moiety '2(C24 H16 Cl2 Ga N4), C2 H3 N, 2(H2 O), 2(Cl)'
_chemical_formula_sum 'C50 H39 Cl6 Ga2 N9 O2'
_chemical_formula_weight 1150.04
_chemical_name_systematic
;
 ?
;
_space_group_IT_number 60
_symmetry_cell_setting orthorhombic
_symmetry_Int_Tables_number 60
_symmetry_space_group_name_Hall '-P 2n 2ab'
_symmetry_space_group_name_H-M 'P b c n'
_atom_sites_solution_hydrogens geom
_atom_sites_solution_primary direct
_atom_sites_solution_secondary difmap
_audit_conform_dict_location ftp://ftp.iucr.org/pub/cif_core.dic
_audit_conform_dict_name cif_core.dic
_audit_conform_dict_version 2.3
_audit_creation_date 2011-08-15T21:57:24-00:00
_audit_creation_method 'WinGX routine CIF_UPDATE'
_cell_angle_alpha 90
_cell_angle_beta 90
_cell_angle_gamma 90
_cell_formula_units_Z 4
_cell_length_a 12.7377(11)
_cell_length_b 23.275(2)
_cell_length_c 16.5439(15)
_cell_measurement_reflns_used 0
_cell_measurement_temperature 183(2)
_cell_measurement_theta_max 0
_cell_measurement_theta_min 0
_cell_measurement_wavelength 0.71073
_cell_volume 4904.8(7)
_computing_structure_refinement 'SHELXL-97 (Sheldrick, 1997)'
_diffrn_ambient_temperature 183(2)
_diffrn_measured_fraction_theta_full 0.997
_diffrn_measured_fraction_theta_max 0.997
_diffrn_measurement_device_type 'Bruker APEX'
_diffrn_measurement_method '0.3 wide w/ exposures'
_diffrn_radiation_monochromator graphite
_diffrn_radiation_probe x-ray
_diffrn_radiation_type MoK\a
_diffrn_radiation_wavelength 0.71073
_diffrn_reflns_av_R_equivalents 0.0705
_diffrn_reflns_av_unetI/netI 0.0428
_diffrn_reflns_limit_h_max 17
_diffrn_reflns_limit_h_min -17
_diffrn_reflns_limit_k_max 30
_diffrn_reflns_limit_k_min -31
_diffrn_reflns_limit_l_max 21
_diffrn_reflns_limit_l_min -22
_diffrn_reflns_number 47811
_diffrn_reflns_theta_full 28.34
_diffrn_reflns_theta_max 28.34
_diffrn_reflns_theta_min 1.75
_diffrn_standards_decay_% 0
_diffrn_standards_interval_count 0
_diffrn_standards_interval_time 0
_diffrn_standards_number 0
_exptl_absorpt_coefficient_mu 1.477
_exptl_absorpt_correction_type none
_exptl_crystal_colour yellow
_exptl_crystal_density_diffrn 1.557
_exptl_crystal_description fragment
_exptl_crystal_F_000 2328
_exptl_crystal_size_max 0.15
_exptl_crystal_size_mid 0.15
_exptl_crystal_size_min 0.15
_refine_diff_density_max 0.725
_refine_diff_density_min -0.392
_refine_diff_density_rms 0.097
_refine_ls_extinction_method none
_refine_ls_goodness_of_fit_ref 1.081
_refine_ls_hydrogen_treatment constr
_refine_ls_matrix_type full
_refine_ls_number_parameters 313
_refine_ls_number_reflns 6104
_refine_ls_number_restraints 0
_refine_ls_restrained_S_all 1.081
_refine_ls_R_factor_all 0.0657
_refine_ls_R_factor_gt 0.0476
_refine_ls_shift/su_max 0
_refine_ls_shift/su_mean 0
_refine_ls_structure_factor_coef Fsqd
_refine_ls_weighting_details 'calc w=1/[\s^2^(Fo^2^)+(0.0577P)^2^+2.6354P] where P=(Fo^2^+2Fc^2^)/3'
_refine_ls_weighting_scheme calc
_refine_ls_wR_factor_gt 0.1124
_refine_ls_wR_factor_ref 0.121
_reflns_number_gt 4661
_reflns_number_total 6124
_reflns_threshold_expression >2sigma(I)
_cod_data_source_file ic300159a_si_001.cif
_cod_data_source_block final
_cod_original_cell_volume 4904.8(8)
_cod_database_code 4328600

loop_
_symmetry_equiv_pos_as_xyz
'x, y, z'
'-x+1/2, -y+1/2, z+1/2'
'-x, y, -z+1/2'
'x+1/2, -y+1/2, -z'
'-x, -y, -z'
'x-1/2, y-1/2, -z-1/2'
'x, -y, z-1/2'
'-x-1/2, y-1/2, z'

loop_
_atom_site_label
_atom_site_type_symbol
_atom_site_fract_x
_atom_site_fract_y
_atom_site_fract_z
_atom_site_U_iso_or_equiv
_atom_site_adp_type
_atom_site_occupancy
_atom_site_symmetry_multiplicity
_atom_site_calc_flag
_atom_site_refinement_flags
N1S N 0.5 0.29316(18) 0.25 0.0542(11) Uani 1 2 d S
C2S C 0.5 0.3410(2) 0.25 0.0475(12) Uani 1 2 d S
O1W O 0.0312(3) 0.04117(18) 0.3581(2) 0.1013(13) Uani 1 1 d .
C3S C 0.5 0.4040(2) 0.25 0.122(4) Uani 1 2 d S
Ga1 Ga 0.34858(2) 0.180384(12) 0.002027(17) 0.02331(10) Uani 1 1 d .
Cl1 Cl 0.47425(6) 0.17424(3) -0.09614(4) 0.03154(17) Uani 1 1 d .
Cl2 Cl 0.20872(6) 0.19698(3) -0.07915(5) 0.03819(19) Uani 1 1 d .
Cl3 Cl 0.19395(7) 0.01570(3) 0.21577(7) 0.0515(2) Uani 1 1 d .
C20 C 0.1966(2) 0.32931(13) 0.21694(18) 0.0322(6) Uani 1 1 d .
H20 H 0.1578 0.3425 0.2608 0.039 Uiso 1 1 calc R
C22 C 0.3169(2) 0.34783(11) 0.10628(17) 0.0285(6) Uani 1 1 d .
N1 N 0.32559(18) 0.09181(10) 0.00851(13) 0.0247(5) Uani 1 1 d .
C25 C 0.4346(3) 0.30307(13) -0.01839(19) 0.0354(7) Uani 1 1 d .
H25 H 0.4748 0.2883 -0.0605 0.042 Uiso 1 1 calc R
N15 N 0.25352(17) 0.19409(9) 0.10646(13) 0.0235(5) Uani 1 1 d .
C27 C 0.3159(2) 0.28948(11) 0.08527(16) 0.0249(5) Uani 1 1 d .
C8 C 0.5459(2) 0.07283(12) 0.14904(16) 0.0267(6) Uani 1 1 d .
N12 N 0.46515(17) 0.15643(9) 0.08766(13) 0.0229(5) Uani 1 1 d .
C6 C 0.4741(2) -0.02105(12) 0.11854(17) 0.0335(7) Uani 1 1 d .
H6 H 0.475 -0.0607 0.1256 0.04 Uiso 1 1 calc R
N26 N 0.37444(18) 0.26739(10) 0.02421(15) 0.0269(5) Uani 1 1 d .
C28 C 0.2530(2) 0.24998(11) 0.13074(15) 0.0226(5) Uani 1 1 d .
C17 C 0.1383(2) 0.17217(13) 0.21600(19) 0.0317(6) Uani 1 1 d .
H17 H 0.1005 0.1446 0.2444 0.038 Uiso 1 1 calc R
C13 C 0.4703(2) 0.09866(11) 0.09939(15) 0.0226(5) Uani 1 1 d .
C18 C 0.1365(2) 0.22836(13) 0.24025(18) 0.0313(6) Uani 1 1 d .
H18 H 0.0971 0.2393 0.2851 0.038 Uiso 1 1 calc R
C16 C 0.1974(2) 0.15640(12) 0.14830(17) 0.0277(6) Uani 1 1 d .
H16 H 0.1973 0.1182 0.132 0.033 Uiso 1 1 calc R
C5 C 0.3971(2) 0.00427(11) 0.06592(16) 0.0282(6) Uani 1 1 d .
C14 C 0.3955(2) 0.06407(11) 0.05704(15) 0.0235(5) Uani 1 1 d .
C19 C 0.1945(2) 0.26952(12) 0.19688(16) 0.0262(6) Uani 1 1 d .
C21 C 0.2541(2) 0.36688(12) 0.17304(18) 0.0324(6) Uani 1 1 d .
H21 H 0.2529 0.4057 0.1864 0.039 Uiso 1 1 calc R
C2 C 0.2568(2) 0.06042(13) -0.03289(19) 0.0347(7) Uani 1 1 d .
H2 H 0.2091 0.079 -0.0665 0.042 Uiso 1 1 calc R
C9 C 0.6185(2) 0.10931(14) 0.18754(18) 0.0355(7) Uani 1 1 d .
H9 H 0.6702 0.0942 0.221 0.043 Uiso 1 1 calc R
C7 C 0.5452(2) 0.01176(12) 0.15798(17) 0.0321(6) Uani 1 1 d .
H7 H 0.5945 -0.0057 0.1914 0.038 Uiso 1 1 calc R
C10 C 0.6121(2) 0.16723(13) 0.1752(2) 0.0376(7) Uani 1 1 d .
H10 H 0.6593 0.1918 0.2004 0.045 Uiso 1 1 calc R
C3 C 0.2535(3) 0.00064(14) -0.0277(2) 0.0398(7) Uani 1 1 d .
H3 H 0.2043 -0.0201 -0.0573 0.048 Uiso 1 1 calc R
C4 C 0.3233(3) -0.02723(13) 0.02122(19) 0.0359(7) Uani 1 1 d .
H4 H 0.3218 -0.0671 0.0249 0.043 Uiso 1 1 calc R
C11 C 0.5339(2) 0.18940(12) 0.12438(18) 0.0298(6) Uani 1 1 d .
H11 H 0.5306 0.2289 0.1164 0.036 Uiso 1 1 calc R
C23 C 0.3811(2) 0.38399(12) 0.05981(19) 0.0360(7) Uani 1 1 d .
H23 H 0.3841 0.4231 0.0711 0.043 Uiso 1 1 calc R
C24 C 0.4393(3) 0.36167(14) -0.0022(2) 0.0416(8) Uani 1 1 d .
H24 H 0.4818 0.3855 -0.0333 0.05 Uiso 1 1 calc R

loop_
_atom_site_aniso_label
_atom_site_aniso_U_11
_atom_site_aniso_U_22
_atom_site_aniso_U_33
_atom_site_aniso_U_23
_atom_site_aniso_U_13
_atom_site_aniso_U_12
N1S 0.073(3) 0.040(2) 0.050(3) 0 -0.005(2) 0
C2S 0.048(3) 0.037(3) 0.057(3) 0 -0.022(2) 0
O1W 0.084(2) 0.153(3) 0.067(2) -0.066(2) -0.0137(18) 0.014(2)
C3S 0.115(6) 0.026(3) 0.226(10) 0 -0.121(7) 0
Ga1 0.02226(17) 0.02294(16) 0.02472(17) 0.00207(11) 0.00089(11) 0.00255(11)
Cl1 0.0321(4) 0.0312(3) 0.0313(4) 0.0036(3) 0.0084(3) 0.0045(3)
Cl2 0.0309(4) 0.0486(4) 0.0350(4) 0.0041(3) -0.0065(3) 0.0108(3)
Cl3 0.0394(4) 0.0294(4) 0.0857(7) -0.0072(4) 0.0068(4) -0.0060(3)
C20 0.0289(15) 0.0365(15) 0.0312(15) -0.0106(12) -0.0059(12) 0.0082(12)
C22 0.0294(14) 0.0223(13) 0.0337(15) 0.0011(11) -0.0098(12) 0.0064(11)
N1 0.0229(11) 0.0269(12) 0.0243(12) -0.0034(9) 0.0037(9) -0.0032(9)
C25 0.0388(17) 0.0297(15) 0.0378(16) 0.0076(12) 0.0066(13) 0.0004(13)
N15 0.0195(10) 0.0238(11) 0.0273(11) 0.0020(9) 0.0005(9) 0.0043(9)
C27 0.0223(12) 0.0248(13) 0.0274(14) 0.0045(11) -0.0066(11) 0.0039(10)
C8 0.0269(14) 0.0301(14) 0.0231(13) 0.0016(11) 0.0042(11) 0.0059(11)
N12 0.0232(11) 0.0208(10) 0.0249(11) -0.0006(9) 0.0017(9) 0.0019(9)
C6 0.0444(18) 0.0219(13) 0.0343(16) 0.0068(12) 0.0167(13) 0.0070(12)
N26 0.0267(12) 0.0232(11) 0.0309(12) 0.0050(9) 0.0018(9) 0.0028(9)
C28 0.0191(12) 0.0251(12) 0.0235(13) 0.0009(10) -0.0055(10) 0.0045(10)
C17 0.0232(14) 0.0353(15) 0.0365(16) 0.0039(13) 0.0052(12) -0.0012(12)
C13 0.0234(13) 0.0238(12) 0.0207(12) 0.0017(10) 0.0047(10) 0.0030(10)
C18 0.0223(13) 0.0401(16) 0.0316(15) -0.0033(12) 0.0018(11) 0.0033(12)
C16 0.0254(13) 0.0240(13) 0.0338(15) 0.0006(11) 0.0011(11) 0.0011(11)
C5 0.0338(15) 0.0213(13) 0.0295(14) -0.0013(11) 0.0137(12) -0.0025(11)
C14 0.0250(13) 0.0239(13) 0.0216(13) -0.0007(10) 0.0080(10) 0.0004(11)
C19 0.0216(13) 0.0305(14) 0.0264(14) -0.0005(11) -0.0058(11) 0.0038(11)
C21 0.0328(15) 0.0271(14) 0.0374(16) -0.0041(12) -0.0102(13) 0.0071(12)
C2 0.0300(15) 0.0402(16) 0.0339(16) -0.0045(13) 0.0002(12) -0.0061(13)
C9 0.0286(15) 0.0466(18) 0.0314(16) 0.0023(13) -0.0068(12) 0.0074(13)
C7 0.0385(16) 0.0317(15) 0.0260(14) 0.0081(12) 0.0080(12) 0.0130(13)
C10 0.0304(16) 0.0376(17) 0.0448(18) -0.0045(14) -0.0144(13) -0.0010(13)
C3 0.0389(17) 0.0387(16) 0.0419(17) -0.0135(14) 0.0056(14) -0.0177(15)
C4 0.0447(18) 0.0253(14) 0.0378(17) -0.0039(12) 0.0150(14) -0.0100(13)
C11 0.0275(15) 0.0241(13) 0.0378(16) -0.0009(11) -0.0030(12) -0.0019(11)
C23 0.0411(17) 0.0207(13) 0.0462(18) 0.0075(12) -0.0109(14) 0.0018(12)
C24 0.0464(19) 0.0309(16) 0.0473(19) 0.0139(14) 0.0044(15) -0.0034(14)

loop_
_atom_type_symbol
_atom_type_description
_atom_type_scat_dispersion_real
_atom_type_scat_dispersion_imag
_atom_type_scat_source
C C 0.0033 0.0016 'International Tables Vol C Tables 4.2.6.8 and 6.1.1.4'
H H 0 0 'International Tables Vol C Tables 4.2.6.8 and 6.1.1.4'
N N 0.0061 0.0033 'International Tables Vol C Tables 4.2.6.8 and 6.1.1.4'
O O 0.0106 0.006 'International Tables Vol C Tables 4.2.6.8 and 6.1.1.4'
Cl Cl 0.1484 0.1585 'International Tables Vol C Tables 4.2.6.8 and 6.1.1.4'
Ga Ga 0.2307 1.6083 'International Tables Vol C Tables 4.2.6.8 and 6.1.1.4'

loop_
_geom_angle_atom_site_label_1
_geom_angle_atom_site_label_2
_geom_angle_atom_site_label_3
_geom_angle
N1S C2S C3S 180.0000(10)
N1 Ga1 N26 166.86(9)
N1 Ga1 N12 78.73(8)
N26 Ga1 N12 91.55(9)
N1 Ga1 N15 91.51(8)
N26 Ga1 N15 78.57(9)
N12 Ga1 N15 84.03(8)
N1 Ga1 Cl2 95.09(7)
N26 Ga1 Cl2 93.61(7)
N12 Ga1 Cl2 171.58(6)
N15 Ga1 Cl2 90.47(6)
N1 Ga1 Cl1 94.19(6)
N26 Ga1 Cl1 94.32(7)
N12 Ga1 Cl1 88.16(6)
N15 Ga1 Cl1 169.26(6)
Cl2 Ga1 Cl1 98.07(3)
C21 C20 C19 120.9(3)
C21 C20 H20 119.5
C19 C20 H20 119.5
C23 C22 C27 116.8(3)
C23 C22 C21 124.2(3)
C27 C22 C21 119.0(3)
C2 N1 C14 118.3(2)
C2 N1 Ga1 127.5(2)
C14 N1 Ga1 114.02(17)
N26 C25 C24 122.3(3)
N26 C25 H25 118.8
C24 C25 H25 118.8
C16 N15 C28 118.4(2)
C16 N15 Ga1 129.02(18)
C28 N15 Ga1 112.60(17)
N26 C27 C22 123.1(2)
N26 C27 C28 117.1(2)
C22 C27 C28 119.8(2)
C13 C8 C9 117.3(2)
C13 C8 C7 118.9(3)
C9 C8 C7 123.8(3)
C11 N12 C13 118.7(2)
C11 N12 Ga1 128.36(18)
C13 N12 Ga1 112.80(17)
C7 C6 C5 121.2(3)
C7 C6 H6 119.4
C5 C6 H6 119.4
C25 N26 C27 118.3(2)
C25 N26 Ga1 127.1(2)
C27 N26 Ga1 114.36(18)
N15 C28 C19 122.9(2)
N15 C28 C27 117.1(2)
C19 C28 C27 120.0(2)
C18 C17 C16 119.7(3)
C18 C17 H17 120.2
C16 C17 H17 120.2
N12 C13 C8 122.7(2)
N12 C13 C14 117.1(2)
C8 C13 C14 120.2(2)
C17 C18 C19 119.5(3)
C17 C18 H18 120.3
C19 C18 H18 120.3
N15 C16 C17 122.3(3)
N15 C16 H16 118.8
C17 C16 H16 118.8
C14 C5 C4 117.0(3)
C14 C5 C6 118.8(3)
C4 C5 C6 124.2(3)
N1 C14 C5 122.9(2)
N1 C14 C13 117.2(2)
C5 C14 C13 119.9(2)
C28 C19 C18 117.2(2)
C28 C19 C20 119.2(3)
C18 C19 C20 123.6(3)
C20 C21 C22 121.0(3)
C20 C21 H21 119.5
C22 C21 H21 119.5
N1 C2 C3 122.4(3)
N1 C2 H2 118.8
C3 C2 H2 118.8
C10 C9 C8 119.2(3)
C10 C9 H9 120.4
C8 C9 H9 120.4
C6 C7 C8 121.0(3)
C6 C7 H7 119.5
C8 C7 H7 119.5
C9 C10 C11 119.7(3)
C9 C10 H10 120.1
C11 C10 H10 120.1
C4 C3 C2 119.4(3)
C4 C3 H3 120.3
C2 C3 H3 120.3
C3 C4 C5 120.0(3)
C3 C4 H4 120
C5 C4 H4 120
N12 C11 C10 122.4(3)
N12 C11 H11 118.8
C10 C11 H11 118.8
C24 C23 C22 119.9(3)
C24 C23 H23 120
C22 C23 H23 120
C23 C24 C25 119.6(3)
C23 C24 H24 120.2
C25 C24 H24 120.2

loop_
_geom_bond_atom_site_label_1
_geom_bond_atom_site_label_2
_geom_bond_distance
N1S C2S 1.114(6)
C2S C3S 1.467(7)
Ga1 N1 2.085(2)
Ga1 N26 2.084(2)
Ga1 N12 2.127(2)
Ga1 N15 2.134(2)
Ga1 Cl2 2.2642(8)
Ga1 Cl1 2.2849(7)
C20 C21 1.352(4)
C20 C19 1.431(4)
C20 H20 0.93
C22 C23 1.403(4)
C22 C27 1.402(4)
C22 C21 1.434(4)
N1 C2 1.331(4)
N1 C14 1.362(3)
C25 N26 1.332(4)
C25 C24 1.391(4)
C25 H25 0.93
N15 C16 1.327(3)
N15 C28 1.362(3)
C27 N26 1.357(4)
C27 C28 1.432(4)
C8 C13 1.401(4)
C8 C9 1.408(4)
C8 C7 1.429(4)
N12 C11 1.313(3)
N12 C13 1.360(3)
C6 C7 1.353(4)
C6 C5 1.437(4)
C6 H6 0.93
C28 C19 1.400(4)
C17 C18 1.368(4)
C17 C16 1.398(4)
C17 H17 0.93
C13 C14 1.430(4)
C18 C19 1.407(4)
C18 H18 0.93
C16 H16 0.93
C5 C14 1.400(4)
C5 C4 1.403(4)
C21 H21 0.93
C2 C3 1.395(4)
C2 H2 0.93
C9 C10 1.366(4)
C9 H9 0.93
C7 H7 0.93
C10 C11 1.401(4)
C10 H10 0.93
C3 C4 1.365(5)
C3 H3 0.93
C4 H4 0.93
C11 H11 0.93
C23 C24 1.368(5)
C23 H23 0.93
C24 H24 0.93
